data_7009559
loop_
_publ_author_name
'Clot, Olivier'
'Wolf, Michael O.'
'Yap, Glenn P. A.'
'Patrick, Brian O.'

_publ_section_title
;
 Synthesis and reactivity of ruthenium(II) complexes containing
 hemilabile phosphine--thiophene ligands
;
_journal_issue 16
_journal_name_full 'Journal of the Chemical Society, Dalton Transactions'
_journal_page_first 2729
_journal_paper_doi 10.1039/b001898h
_journal_year 2000
_chemical_formula_sum 'C50 H35 Cl5 O P2 Ru S6'
_chemical_formula_weight 1184.40
_chemical_name_systematic
;
 ?
;
_space_group_IT_number 14
_symmetry_cell_setting monoclinic
_symmetry_space_group_name_Hall '-P 2yn'
_symmetry_space_group_name_H-M 'P 1 21/n 1'
_atom_sites_solution_hydrogens geom
_atom_sites_solution_primary direct
_atom_sites_solution_secondary difmap
_audit_creation_method SHELXL-97
_cell_angle_alpha 90.00
_cell_angle_beta 105.325(9)
_cell_angle_gamma 90.00
_cell_formula_units_Z 4
_cell_length_a 17.069(7)
_cell_length_b 12.857(7)
_cell_length_c 24.092(7)
_cell_measurement_reflns_used 'reflections from 60 data frames'
_cell_measurement_temperature 238(2)
_cell_measurement_theta_max 28.29
_cell_measurement_theta_min 1.47
_cell_volume 5099(4)
_computing_cell_refinement 'Bruker SMART'
_computing_data_collection 'Bruker SMART'
_computing_data_reduction 'Bruker SHELXTL'
_computing_molecular_graphics 'Bruker SHELXTL'
_computing_publication_material 'Bruker SHELXTL'
_computing_structure_refinement 'SHELXL-97 (Sheldrick, 1997)'
_computing_structure_solution 'SHELXS-97 (Sheldrick, 1990)'
_diffrn_ambient_temperature 238(2)
_diffrn_measured_fraction_theta_full 0.794
_diffrn_measured_fraction_theta_max 0.794
_diffrn_measurement_device_type 'CCD area detector'
_diffrn_measurement_method 'phi and omega scans'
_diffrn_radiation_monochromator graphite
_diffrn_radiation_source 'fine-focus sealed tube'
_diffrn_radiation_type MoK\a
_diffrn_radiation_wavelength 0.71073
_diffrn_reflns_av_R_equivalents 0.1875
_diffrn_reflns_av_sigmaI/netI 0.2717
_diffrn_reflns_limit_h_max 12
_diffrn_reflns_limit_h_min -11
_diffrn_reflns_limit_k_max 12
_diffrn_reflns_limit_k_min 0
_diffrn_reflns_limit_l_max 24
_diffrn_reflns_limit_l_min 0
_diffrn_reflns_number 15072
_diffrn_reflns_theta_full 20.81
_diffrn_reflns_theta_max 20.81
_diffrn_reflns_theta_min 1.81
_diffrn_standards_decay_% <1
_diffrn_standards_number '50 standard frames at start and end'
_exptl_absorpt_coefficient_mu 0.916
_exptl_absorpt_correction_T_max 0.928076
_exptl_absorpt_correction_T_min 0.538896
_exptl_absorpt_correction_type multi-scan
_exptl_absorpt_process_details 'Blessing,R., Acta Cryst. (1995) A51 33-38.'
_exptl_crystal_colour yellow
_exptl_crystal_density_diffrn 1.543
_exptl_crystal_density_method 'not measured'
_exptl_crystal_description block
_exptl_crystal_F_000 2392
_exptl_crystal_size_max 0.1
_exptl_crystal_size_mid 0.1
_exptl_crystal_size_min 0.05
_refine_diff_density_max 0.539
_refine_diff_density_min -0.742
_refine_diff_density_rms 0.101
_refine_ls_extinction_method none
_refine_ls_goodness_of_fit_ref 1.066
_refine_ls_hydrogen_treatment mixed
_refine_ls_matrix_type full
_refine_ls_number_parameters 532
_refine_ls_number_reflns 4244
_refine_ls_number_restraints 543
_refine_ls_restrained_S_all 1.022
_refine_ls_R_factor_all 0.1242
_refine_ls_R_factor_gt 0.0621
_refine_ls_shift/su_max 0.018
_refine_ls_shift/su_mean 0.005
_refine_ls_structure_factor_coef Fsqd
_refine_ls_weighting_details 'calc w=1/[\s^2^(Fo^2^)+(0.0700P)^2^+0.0000P] where P=(Fo^2^+2Fc^2^)/3'
_refine_ls_weighting_scheme calc
_refine_ls_wR_factor_gt 0.1369
_refine_ls_wR_factor_ref 0.1584
_reflns_number_gt 2354
_reflns_number_total 4244
_reflns_threshold_expression 2sigma(I)
_cod_data_source_file b001898h.txt
_cod_data_source_block '[RuCl2(dppterth)2(CO)]'
_cod_depositor_comments
;
The following automatic conversions were performed:
'_symmetry_cell_setting' value 'Monoclinic' changed to 'monoclinic'
according to '/home/saulius/struct/CIF-dictionaries/cif_core.dic'
dictionary named 'cif_core.dic' version 2.4.1 from 2010-06-29.

Automatic conversion script
Id: cif_fix_enum 1527 2010-12-29 10:47:43Z saulius 
;
_cod_original_sg_symbol_H-M P2(1)/n
_cod_database_code 7009559

loop_
_symmetry_equiv_pos_as_xyz
'x, y, z'
'-x+1/2, y+1/2, -z+1/2'
'-x, -y, -z'
'x-1/2, -y-1/2, z-1/2'

loop_
_atom_site_label
_atom_site_type_symbol
_atom_site_fract_x
_atom_site_fract_y
_atom_site_fract_z
_atom_site_U_iso_or_equiv
_atom_site_adp_type
_atom_site_occupancy
_atom_site_symmetry_multiplicity
_atom_site_calc_flag
_atom_site_refinement_flags
_atom_site_disorder_assembly
_atom_site_disorder_group
Ru Ru 0.27895(7) 0.80289(8) 0.05687(4) 0.0325(4) Uani 1 1 d U . .
Cl1 Cl 0.4166(2) 0.8453(3) 0.11417(13) 0.0453(10) Uani 1 1 d U . .
Cl2 Cl 0.2077(2) 0.8849(2) 0.11786(13) 0.0423(10) Uani 1 1 d U . .
O1 O 0.1192(6) 0.7327(7) -0.0130(4) 0.065(3) Uani 1 1 d U . .
P1 P 0.2941(2) 0.6538(3) 0.11639(14) 0.0379(10) Uani 1 1 d U . .
P2 P 0.2700(2) 0.9662(3) 0.00727(14) 0.0372(10) Uani 1 1 d U B .
S1 S 0.3459(2) 0.7214(3) -0.00438(14) 0.0463(11) Uani 1 1 d U . .
S2 S 0.4883(2) 0.4799(3) 0.07846(16) 0.0519(11) Uani 1 1 d U . .
S3 S 0.6008(4) 0.4519(4) 0.2577(2) 0.121(3) Uani 0.888(11) 1 d PU A 1
S3' S 0.595(5) 0.337(5) 0.186(3) 0.121(3) Uani 0.11 1 d PU A 2
S4 S 0.4516(4) 1.1049(6) 0.2457(2) 0.106(3) Uani 0.832(11) 1 d PU B 1
S4' S 0.401(3) 1.284(4) 0.2366(15) 0.106(3) Uani 0.17 1 d PU B 2
S5 S 0.3799(2) 1.2527(3) 0.08668(16) 0.0559(12) Uani 1 1 d U B .
S6 S 0.4136(4) 1.2245(5) -0.0500(3) 0.073(2) Uani 0.679(10) 1 d PU B 1
S6' S 0.2425(16) 1.254(2) -0.0665(9) 0.073(2) Uani 0.32 1 d PU B 2
C1 C 0.1808(9) 0.7607(10) 0.0133(6) 0.043(3) Uani 1 1 d U . .
C2 C 0.2902(8) 0.6995(12) -0.0732(5) 0.058(4) Uani 1 1 d U . .
H2A H 0.2640 0.7516 -0.0989 0.070 Uiso 1 1 calc R . .
C3 C 0.2888(9) 0.5970(12) -0.0861(6) 0.065(4) Uani 1 1 d U . .
H3A H 0.2631 0.5693 -0.1225 0.079 Uiso 1 1 calc R . .
C4 C 0.3318(8) 0.5343(11) -0.0371(6) 0.058(4) Uani 1 1 d U . .
H4A H 0.3381 0.4618 -0.0389 0.070 Uiso 1 1 calc R . .
C5 C 0.3611(8) 0.5894(10) 0.0101(5) 0.041(3) Uani 1 1 d U . .
C6 C 0.4034(8) 0.5563(10) 0.0656(6) 0.043(3) Uani 1 1 d U . .
C7 C 0.3847(8) 0.5793(9) 0.1169(5) 0.043(3) Uani 1 1 d U . .
C8 C 0.4397(8) 0.5348(10) 0.1650(6) 0.048(4) Uani 1 1 d U . .
H8A H 0.4369 0.5448 0.2031 0.057 Uiso 1 1 calc R . .
C9 C 0.4966(9) 0.4766(11) 0.1507(6) 0.050(4) Uani 1 1 d U A .
C10 C 0.5600(8) 0.4136(11) 0.1874(6) 0.058(4) Uani 1 1 d U . .
C11 C 0.5908(16) 0.3116(17) 0.1727(11) 0.121(3) Uani 1 1 d U A .
H11A H 0.5760 0.2750 0.1377 0.146 Uiso 1 1 calc R . .
C12 C 0.6509(9) 0.2825(13) 0.2273(8) 0.099(6) Uani 1 1 d U . .
H12A H 0.6821 0.2216 0.2302 0.118 Uiso 1 1 calc R A .
C13 C 0.6585(12) 0.3451(13) 0.2710(9) 0.138(8) Uani 1 1 d U A .
H13A H 0.6938 0.3312 0.3074 0.166 Uiso 1 1 calc R C 1
C14 C 0.2846(6) 0.5870(6) 0.2246(4) 0.076(4) Uani 1 1 d GU . .
H14A H 0.2649 0.5246 0.2057 0.092 Uiso 1 1 calc R . .
C15 C 0.2944(6) 0.5962(8) 0.2836(4) 0.087(5) Uani 1 1 d GU . .
H15A H 0.2813 0.5400 0.3045 0.104 Uiso 1 1 calc R . .
C16 C 0.3235(6) 0.6884(9) 0.3116(3) 0.096(6) Uani 1 1 d GU . .
H16A H 0.3302 0.6946 0.3515 0.116 Uiso 1 1 calc R . .
C17 C 0.3429(6) 0.7714(7) 0.2807(4) 0.082(5) Uani 1 1 d GU . .
H17A H 0.3626 0.8338 0.2997 0.098 Uiso 1 1 calc R . .
C18 C 0.3330(6) 0.7622(6) 0.2218(4) 0.060(4) Uani 1 1 d GU . .
H18A H 0.3461 0.8184 0.2009 0.072 Uiso 1 1 calc R . .
C19 C 0.3039(5) 0.6700(7) 0.1937(3) 0.051(4) Uani 1 1 d GU . .
C20 C 0.1337(7) 0.5938(6) 0.0971(4) 0.067(4) Uani 1 1 d GU . .
H20A H 0.1257 0.6608 0.1103 0.081 Uiso 1 1 calc R . .
C21 C 0.0684(5) 0.5257(9) 0.0801(4) 0.083(5) Uani 1 1 d GU . .
H21A H 0.0163 0.5467 0.0817 0.099 Uiso 1 1 calc R . .
C22 C 0.0803(6) 0.4267(8) 0.0606(4) 0.080(5) Uani 1 1 d GU . .
H22A H 0.0362 0.3806 0.0491 0.096 Uiso 1 1 calc R . .
C23 C 0.1573(7) 0.3956(6) 0.0583(4) 0.079(5) Uani 1 1 d GU . .
H23A H 0.1653 0.3286 0.0451 0.095 Uiso 1 1 calc R . .
C24 C 0.2226(5) 0.4637(7) 0.0753(4) 0.059(4) Uani 1 1 d GU . .
H24A H 0.2747 0.4427 0.0737 0.071 Uiso 1 1 calc R . .
C25 C 0.2107(5) 0.5628(7) 0.0948(4) 0.044(3) Uani 1 1 d GU . .
C26 C 0.4633(13) 1.1883(18) 0.2995(7) 0.122(6) Uani 1 1 d U . .
H26A H 0.4936 1.1744 0.3374 0.147 Uiso 1 1 calc R B 1
C27 C 0.4257(13) 1.2756(17) 0.2831(8) 0.120(6) Uani 1 1 d U B .
H27A H 0.4274 1.3281 0.3106 0.143 Uiso 1 1 calc R . .
C28 C 0.3793(14) 1.295(2) 0.2214(8) 0.106(3) Uani 1 1 d U . .
H28A H 0.3487 1.3519 0.2030 0.127 Uiso 1 1 calc R B .
C29 C 0.4001(9) 1.1879(14) 0.1990(6) 0.073(4) Uani 1 1 d U B .
C30 C 0.3677(7) 1.1650(10) 0.1366(5) 0.042(3) Uani 1 1 d U . .
C31 C 0.3370(7) 1.0754(10) 0.1127(5) 0.041(3) Uani 1 1 d U B .
H31A H 0.3283 1.0175 0.1342 0.050 Uiso 1 1 calc R . .
C32 C 0.3181(7) 1.0755(9) 0.0500(5) 0.038(3) Uani 1 1 d U . .
C33 C 0.3357(8) 1.1691(10) 0.0298(5) 0.044(3) Uani 1 1 d U B .
C34 C 0.3353(9) 1.2106(10) -0.0263(5) 0.050(3) Uani 1 1 d U . .
C35 C 0.2593(18) 1.254(2) -0.0766(10) 0.073(2) Uani 1 1 d U B .
H35A H 0.2044 1.2532 -0.0761 0.088 Uiso 1 1 calc R . .
C36 C 0.2885(11) 1.2929(12) -0.1189(6) 0.078(5) Uani 1 1 d U . .
H36A H 0.2567 1.3260 -0.1520 0.093 Uiso 1 1 calc R B .
C37 C 0.3708(11) 1.2775(11) -0.1075(6) 0.073(4) Uani 1 1 d U B .
H37A H 0.3999 1.2984 -0.1337 0.088 Uiso 1 1 calc R D 1
C38 C 0.1374(6) 1.0935(7) 0.0024(4) 0.074(4) Uani 1 1 d GU B .
H38A H 0.1719 1.1289 0.0336 0.088 Uiso 1 1 calc R . .
C39 C 0.0572(7) 1.1251(7) -0.0188(5) 0.089(5) Uani 1 1 d GU . .
H39A H 0.0374 1.1819 -0.0020 0.106 Uiso 1 1 calc R . .
C40 C 0.0062(4) 1.0728(9) -0.0649(5) 0.092(6) Uani 1 1 d GU . .
H40A H -0.0480 1.0942 -0.0793 0.110 Uiso 1 1 calc R . .
C41 C 0.0355(6) 0.9889(9) -0.0898(4) 0.086(5) Uani 1 1 d GU . .
H41A H 0.0011 0.9535 -0.1210 0.104 Uiso 1 1 calc R . .
C42 C 0.1158(7) 0.9573(7) -0.0686(4) 0.065(4) Uani 1 1 d GU B .
H42A H 0.1356 0.9006 -0.0854 0.078 Uiso 1 1 calc R . .
C43 C 0.1667(4) 1.0096(8) -0.0225(4) 0.050(3) Uani 1 1 d GU . .
C44 C 0.2803(4) 0.9857(7) -0.1087(3) 0.051(4) Uani 1 1 d GU B .
H44A H 0.2246 1.0020 -0.1194 0.061 Uiso 1 1 calc R . .
C45 C 0.3233(5) 0.9813(7) -0.1502(2) 0.056(4) Uani 1 1 d GU . .
H45A H 0.2968 0.9947 -0.1890 0.067 Uiso 1 1 calc R . .
C46 C 0.4056(5) 0.9572(7) -0.1344(3) 0.061(4) Uani 1 1 d GU . .
H46A H 0.4348 0.9542 -0.1624 0.073 Uiso 1 1 calc R . .
C47 C 0.4449(4) 0.9374(6) -0.0770(4) 0.042(3) Uani 1 1 d GU . .
H47A H 0.5005 0.9211 -0.0663 0.051 Uiso 1 1 calc R . .
C48 C 0.4018(5) 0.9417(6) -0.0355(2) 0.032(3) Uani 1 1 d GU B .
H48A H 0.4283 0.9284 0.0033 0.039 Uiso 1 1 calc R . .
C49 C 0.3195(5) 0.9659(6) -0.0513(3) 0.033(3) Uani 1 1 d GU . .
C50 C 0.9439(12) 0.3308(19) 0.2265(9) 0.140(6) Uani 1 1 d U . .
H50A H 0.9943 0.3483 0.2563 0.168 Uiso 1 1 calc R . .
Cl3 Cl 0.9248(8) 0.2005(8) 0.2182(5) 0.361(7) Uani 1 1 d U . .
Cl4 Cl 0.8651(6) 0.3780(11) 0.2376(4) 0.347(7) Uani 1 1 d U . .
Cl5 Cl 0.9473(5) 0.3583(9) 0.1577(4) 0.277(5) Uani 1 1 d U . .

loop_
_atom_site_aniso_label
_atom_site_aniso_U_11
_atom_site_aniso_U_22
_atom_site_aniso_U_33
_atom_site_aniso_U_23
_atom_site_aniso_U_13
_atom_site_aniso_U_12
Ru 0.0275(9) 0.0383(6) 0.0359(6) 0.0015(5) 0.0157(5) 0.0000(6)
Cl1 0.032(3) 0.058(2) 0.049(2) 0.0005(16) 0.0166(17) -0.0006(18)
Cl2 0.032(3) 0.053(2) 0.051(2) -0.0017(17) 0.0270(18) 0.0024(18)
O1 0.040(7) 0.083(8) 0.067(7) 0.007(6) 0.008(5) -0.016(6)
P1 0.032(3) 0.045(2) 0.042(2) 0.0067(16) 0.0186(18) 0.0035(18)
P2 0.032(3) 0.042(2) 0.041(2) 0.0029(16) 0.0173(18) 0.0031(18)
S1 0.060(3) 0.043(2) 0.045(2) 0.0014(16) 0.0308(19) -0.0019(19)
S2 0.037(3) 0.047(2) 0.080(3) 0.003(2) 0.029(2) 0.007(2)
S3 0.120(5) 0.086(4) 0.115(4) -0.024(3) -0.046(3) 0.040(3)
S3' 0.120(5) 0.086(4) 0.115(4) -0.024(3) -0.046(3) 0.040(3)
S4 0.112(6) 0.151(6) 0.054(4) 0.003(3) 0.020(3) 0.007(4)
S4' 0.112(6) 0.151(6) 0.054(4) 0.003(3) 0.020(3) 0.007(4)
S5 0.064(3) 0.045(2) 0.064(2) -0.0024(18) 0.025(2) -0.007(2)
S6 0.077(6) 0.085(4) 0.068(4) 0.010(3) 0.037(3) -0.010(3)
S6' 0.077(6) 0.085(4) 0.068(4) 0.010(3) 0.037(3) -0.010(3)
C1 0.044(7) 0.041(8) 0.045(7) 0.004(5) 0.015(6) -0.012(6)
C2 0.073(11) 0.070(8) 0.037(6) 0.000(6) 0.023(6) 0.011(9)
C3 0.079(12) 0.075(9) 0.042(7) -0.013(6) 0.018(7) -0.006(9)
C4 0.078(12) 0.049(7) 0.056(7) -0.014(6) 0.032(7) 0.001(8)
C5 0.044(9) 0.037(6) 0.050(6) -0.005(5) 0.026(6) -0.004(6)
C6 0.032(9) 0.046(8) 0.059(6) 0.004(6) 0.025(6) -0.003(6)
C7 0.040(7) 0.037(8) 0.058(7) 0.008(6) 0.024(6) 0.006(5)
C8 0.027(10) 0.057(10) 0.056(7) -0.004(7) 0.006(6) 0.004(6)
C9 0.031(11) 0.051(9) 0.073(6) 0.008(7) 0.022(6) 0.001(6)
C10 0.036(10) 0.053(8) 0.079(7) 0.006(6) 0.008(7) 0.002(6)
C11 0.120(5) 0.086(4) 0.115(4) -0.024(3) -0.046(3) 0.040(3)
C12 0.062(12) 0.081(11) 0.127(12) -0.004(8) -0.022(9) 0.028(9)
C13 0.134(15) 0.074(12) 0.136(12) -0.018(9) -0.088(12) 0.038(10)
C14 0.081(12) 0.094(10) 0.067(7) 0.040(7) 0.042(9) 0.017(9)
C15 0.066(12) 0.150(13) 0.064(8) 0.040(9) 0.050(10) 0.017(11)
C16 0.072(13) 0.165(15) 0.062(9) 0.023(8) 0.035(9) 0.024(12)
C17 0.073(12) 0.136(12) 0.040(7) -0.005(7) 0.023(8) 0.018(10)
C18 0.050(11) 0.093(9) 0.043(6) -0.004(6) 0.023(7) 0.009(8)
C19 0.059(11) 0.058(9) 0.043(6) 0.018(4) 0.025(6) 0.022(7)
C20 0.036(8) 0.065(9) 0.113(12) 0.002(8) 0.042(10) -0.010(6)
C21 0.053(9) 0.081(10) 0.131(13) -0.001(10) 0.054(10) -0.026(8)
C22 0.070(11) 0.080(10) 0.112(12) -0.002(9) 0.059(11) -0.038(9)
C23 0.069(12) 0.065(10) 0.116(12) -0.002(9) 0.047(11) -0.026(8)
C24 0.048(10) 0.048(8) 0.090(10) 0.006(7) 0.030(8) -0.006(6)
C25 0.040(7) 0.044(6) 0.059(8) 0.017(6) 0.034(7) 0.000(6)
C26 0.139(17) 0.194(16) 0.042(7) 0.006(8) 0.039(9) 0.007(13)
C27 0.155(17) 0.159(13) 0.046(8) -0.021(9) 0.029(9) -0.027(12)
C28 0.112(6) 0.151(6) 0.054(4) 0.003(3) 0.020(3) 0.007(4)
C29 0.063(11) 0.121(10) 0.048(5) -0.004(5) 0.039(6) -0.015(8)
C30 0.015(9) 0.058(8) 0.060(5) 0.001(5) 0.019(6) -0.012(7)
C31 0.026(9) 0.047(7) 0.054(6) 0.010(5) 0.016(7) 0.001(7)
C32 0.029(9) 0.035(6) 0.056(6) 0.003(5) 0.024(6) 0.012(6)
C33 0.032(9) 0.044(7) 0.060(6) 0.004(5) 0.022(6) 0.006(6)
C34 0.048(9) 0.049(8) 0.055(6) -0.001(5) 0.019(6) -0.007(7)
C35 0.077(6) 0.085(4) 0.068(4) 0.010(3) 0.037(3) -0.010(3)
C36 0.101(10) 0.081(11) 0.046(8) 0.012(7) 0.012(8) -0.035(10)
C37 0.103(10) 0.066(11) 0.066(8) -0.009(7) 0.050(8) -0.031(10)
C38 0.036(10) 0.085(11) 0.110(11) 0.013(8) 0.039(8) 0.016(8)
C39 0.044(12) 0.092(12) 0.144(15) 0.042(9) 0.050(9) 0.032(9)
C40 0.023(11) 0.134(16) 0.128(15) 0.065(10) 0.039(8) 0.024(9)
C41 0.031(10) 0.148(15) 0.089(11) 0.040(9) 0.031(8) 0.000(9)
C42 0.036(10) 0.104(11) 0.062(10) 0.027(7) 0.024(7) 0.014(8)
C43 0.025(7) 0.071(10) 0.066(9) 0.030(6) 0.032(5) 0.008(6)
C44 0.036(9) 0.072(10) 0.044(6) 0.014(7) 0.009(6) 0.010(8)
C45 0.053(10) 0.083(10) 0.036(7) 0.009(7) 0.017(7) 0.004(9)
C46 0.060(10) 0.077(10) 0.055(7) 0.011(8) 0.032(7) 0.010(9)
C47 0.037(9) 0.039(8) 0.060(7) 0.003(7) 0.028(6) 0.005(7)
C48 0.013(7) 0.043(8) 0.043(7) -0.010(6) 0.011(5) -0.009(6)
C49 0.010(7) 0.057(8) 0.034(5) 0.008(5) 0.009(5) -0.007(7)
C50 0.077(14) 0.221(14) 0.123(11) -0.052(16) 0.031(13) -0.057(14)
Cl3 0.422(16) 0.187(9) 0.358(14) 0.036(8) -0.099(11) -0.086(9)
Cl4 0.210(11) 0.632(18) 0.207(9) -0.150(11) 0.071(7) 0.103(12)
Cl5 0.205(9) 0.451(15) 0.202(8) 0.097(9) 0.101(7) 0.018(9)

loop_
_atom_type_symbol
_atom_type_description
_atom_type_scat_dispersion_real
_atom_type_scat_dispersion_imag
_atom_type_scat_source
C C 0.0033 0.0016 'International Tables Vol C Tables 4.2.6.8 and 6.1.1.4'
H H 0.0000 0.0000 'International Tables Vol C Tables 4.2.6.8 and 6.1.1.4'
O O 0.0106 0.0060 'International Tables Vol C Tables 4.2.6.8 and 6.1.1.4'
P P 0.1023 0.0942 'International Tables Vol C Tables 4.2.6.8 and 6.1.1.4'
S S 0.1246 0.1234 'International Tables Vol C Tables 4.2.6.8 and 6.1.1.4'
Cl Cl 0.1484 0.1585 'International Tables Vol C Tables 4.2.6.8 and 6.1.1.4'
Ru Ru -1.2594 0.8363 'International Tables Vol C Tables 4.2.6.8 and 6.1.1.4'

loop_
_geom_angle_atom_site_label_1
_geom_angle_atom_site_label_2
_geom_angle_atom_site_label_3
_geom_angle
_geom_angle_site_symmetry_1
_geom_angle_site_symmetry_3
_geom_angle_publ_flag
C1 Ru S1 91.8(5) . . ?
C1 Ru P1 92.6(4) . . ?
S1 Ru P1 91.48(12) . . ?
C1 Ru Cl2 86.9(5) . . ?
S1 Ru Cl2 178.68(13) . . ?
P1 Ru Cl2 88.66(12) . . ?
C1 Ru P2 92.7(4) . . ?
S1 Ru P2 93.16(12) . . ?
P1 Ru P2 172.89(13) . . ?
Cl2 Ru P2 86.82(12) . . ?
C1 Ru Cl1 175.0(4) . . ?
S1 Ru Cl1 84.23(13) . . ?
P1 Ru Cl1 84.49(12) . . ?
Cl2 Ru Cl1 97.09(12) . . ?
P2 Ru Cl1 90.61(12) . . ?
C25 P1 C7 105.3(5) . . ?
C25 P1 C19 102.6(4) . . ?
C7 P1 C19 101.8(5) . . ?
C25 P1 Ru 113.4(3) . . ?
C7 P1 Ru 112.8(4) . . ?
C19 P1 Ru 119.2(3) . . ?
C43 P2 C32 103.6(5) . . ?
C43 P2 C49 107.2(4) . . ?
C32 P2 C49 102.1(5) . . ?
C43 P2 Ru 113.2(3) . . ?
C32 P2 Ru 115.9(4) . . ?
C49 P2 Ru 113.7(3) . . ?
C2 S1 C5 92.9(7) . . ?
C2 S1 Ru 116.6(5) . . ?
C5 S1 Ru 112.5(4) . . ?
C6 S2 C9 92.2(7) . . ?
C13 S3 C10 91.1(9) . . ?
C29 S4 C26 92.8(10) . . ?
C30 S5 C33 92.2(6) . . ?
C37 S6 C34 97.3(9) . . ?
O1 C1 Ru 178.4(13) . . ?
C3 C2 S1 110.8(11) . . ?
C2 C3 C4 112.3(13) . . ?
C5 C4 C3 113.3(13) . . ?
C4 C5 C6 129.6(13) . . ?
C4 C5 S1 110.4(11) . . ?
C6 C5 S1 119.9(10) . . ?
C7 C6 C5 126.9(12) . . ?
C7 C6 S2 110.1(10) . . ?
C5 C6 S2 123.0(10) . . ?
C6 C7 C8 112.8(12) . . ?
C6 C7 P1 120.2(10) . . ?
C8 C7 P1 127.0(10) . . ?
C9 C8 C7 112.8(13) . . ?
C8 C9 C10 129.0(13) . . ?
C8 C9 S2 112.1(11) . . ?
C10 C9 S2 119.0(11) . . ?
C9 C10 C11 126.8(14) . . ?
C9 C10 S3 118.9(11) . . ?
C11 C10 S3 114.1(13) . . ?
C12 C11 C10 102.4(15) . . ?
C13 C12 C11 117.3(16) . . ?
C12 C13 S3 115.1(13) . . ?
C15 C14 C19 120.0 . . ?
C16 C15 C14 120.0 . . ?
C17 C16 C15 120.0 . . ?
C16 C17 C18 120.0 . . ?
C19 C18 C17 120.0 . . ?
C18 C19 C14 120.0 . . ?
C18 C19 P1 120.9(5) . . ?
C14 C19 P1 119.0(5) . . ?
C21 C20 C25 120.0 . . ?
C20 C21 C22 120.0 . . ?
C23 C22 C21 120.0 . . ?
C22 C23 C24 120.0 . . ?
C23 C24 C25 120.0 . . ?
C24 C25 C20 120.0 . . ?
C24 C25 P1 121.1(6) . . ?
C20 C25 P1 118.9(6) . . ?
C27 C26 S4 112.0(15) . . ?
C26 C27 C28 122(2) . . ?
C29 C28 C27 95.0(17) . . ?
C28 C29 C30 118.0(14) . . ?
C28 C29 S4 118.1(11) . . ?
C30 C29 S4 123.8(13) . . ?
C31 C30 C29 127.5(13) . . ?
C31 C30 S5 112.0(10) . . ?
C29 C30 S5 120.0(10) . . ?
C30 C31 C32 113.7(12) . . ?
C33 C32 C31 111.2(11) . . ?
C33 C32 P2 126.4(10) . . ?
C31 C32 P2 122.2(9) . . ?
C32 C33 C34 135.3(12) . . ?
C32 C33 S5 110.7(10) . . ?
C34 C33 S5 113.5(9) . . ?
C33 C34 S6 125.2(11) . . ?
C33 C34 C35 128.8(13) . . ?
S6 C34 C35 106.0(11) . . ?
C36 C35 C34 108(2) . . ?
C37 C36 C35 111(2) . . ?
C36 C37 S6 117.3(12) . . ?
C39 C38 C43 120.0 . . ?
C40 C39 C38 120.0 . . ?
C39 C40 C41 120.0 . . ?
C42 C41 C40 120.0 . . ?
C43 C42 C41 120.0 . . ?
C42 C43 C38 120.0 . . ?
C42 C43 P2 120.4(7) . . ?
C38 C43 P2 119.5(7) . . ?
C45 C44 C49 120.0 . . ?
C44 C45 C46 120.0 . . ?
C47 C46 C45 120.0 . . ?
C46 C47 C48 120.0 . . ?
C49 C48 C47 120.0 . . ?
C48 C49 C44 120.0 . . ?
C48 C49 P2 115.4(5) . . ?
C44 C49 P2 124.6(5) . . ?
Cl4 C50 Cl5 109.7(15) . . ?
Cl4 C50 Cl3 104.8(13) . . ?
Cl5 C50 Cl3 98.3(12) . . ?

loop_
_geom_bond_atom_site_label_1
_geom_bond_atom_site_label_2
_geom_bond_distance
_geom_bond_site_symmetry_2
_geom_bond_publ_flag
Ru C1 1.810(15) . ?
Ru S1 2.340(4) . ?
Ru P1 2.367(4) . ?
Ru Cl2 2.386(3) . ?
Ru P2 2.401(4) . ?
Ru Cl1 2.452(4) . ?
O1 C1 1.133(13) . ?
P1 C25 1.810(8) . ?
P1 C7 1.816(13) . ?
P1 C19 1.839(7) . ?
P2 C43 1.808(8) . ?
P2 C32 1.806(13) . ?
P2 C49 1.827(7) . ?
S1 C2 1.703(13) . ?
S1 C5 1.738(13) . ?
S2 C6 1.709(13) . ?
S2 C9 1.709(13) . ?
S3 C13 1.669(17) . ?
S3 C10 1.723(14) . ?
S4 C29 1.630(17) . ?
S4 C26 1.653(19) . ?
S5 C30 1.702(13) . ?
S5 C33 1.748(13) . ?
S6 C37 1.545(16) . ?
S6 C34 1.595(15) . ?
C2 C3 1.353(17) . ?
C3 C4 1.457(17) . ?
C4 C5 1.321(15) . ?
C5 C6 1.406(15) . ?
C6 C7 1.388(15) . ?
C7 C8 1.406(15) . ?
C8 C9 1.342(16) . ?
C9 C10 1.450(17) . ?
C10 C11 1.49(3) . ?
C11 C12 1.49(3) . ?
C12 C13 1.31(2) . ?
C14 C15 1.3900 . ?
C14 C19 1.3900 . ?
C15 C16 1.3900 . ?
C16 C17 1.3900 . ?
C17 C18 1.3900 . ?
C18 C19 1.3900 . ?
C20 C21 1.3900 . ?
C20 C25 1.3900 . ?
C21 C22 1.3900 . ?
C22 C23 1.3900 . ?
C23 C24 1.3900 . ?
C24 C25 1.3900 . ?
C26 C27 1.30(2) . ?
C27 C28 1.51(3) . ?
C28 C29 1.55(3) . ?
C29 C30 1.486(17) . ?
C30 C31 1.332(15) . ?
C31 C32 1.457(15) . ?
C32 C33 1.362(15) . ?
C33 C34 1.452(16) . ?
C34 C35 1.62(3) . ?
C35 C36 1.34(2) . ?
C36 C37 1.372(18) . ?
C38 C39 1.3900 . ?
C38 C43 1.3900 . ?
C39 C40 1.3900 . ?
C40 C41 1.3900 . ?
C41 C42 1.3900 . ?
C42 C43 1.3900 . ?
C44 C45 1.3900 . ?
C44 C49 1.3900 . ?
C45 C46 1.3900 . ?
C46 C47 1.3900 . ?
C47 C48 1.3900 . ?
C48 C49 1.3900 . ?
C50 Cl4 1.56(2) . ?
C50 Cl5 1.71(2) . ?
C50 Cl3 1.71(2) . ?
